data_7061864
loop_
_publ_author_name
'Dkhar, Lincoln'
'Gupta, Hrishikesh'
'Poluri, Krishna Mohan'
'Gannon, Paige M.'
'Kaminsky, Werner'
'Kollipara, Mohan Rao'

_publ_section_title
;
 Influence of counterions on the formation of supramolecular platinum
 group metal complexes containing pyridyl thioamide derivatives:
 antioxidant and antimicrobial studies
;
_journal_issue 40
_journal_name_full 'New Journal of Chemistry'
_journal_page_first 19241
_journal_page_last 19253
_journal_paper_doi 10.1039/D2NJ03108F
_journal_volume 46
_journal_year 2022
_chemical_formula_moiety 'C42 H58 Cl2 Ir2 N4 S2, 2(F6 P)'
_chemical_formula_sum 'C42 H58 Cl2 F12 Ir2 N4 P2 S2'
_chemical_formula_weight 1428.28
_space_group_IT_number 14
_space_group_name_Hall '-P 2ybc'
_space_group_name_H-M_alt 'P 1 21/c 1'
_symmetry_cell_setting monoclinic
_symmetry_Int_Tables_number 14
_symmetry_space_group_name_Hall '-P 2ybc'
_symmetry_space_group_name_H-M 'P 1 21/c 1'
_atom_sites_solution_hydrogens geom
_atom_sites_solution_primary direct
_atom_sites_solution_secondary direct
_audit_conform_dict_location ftp://ftp.iucr.org/pub/cif_core.dic
_audit_conform_dict_name cif_core.dic
_audit_conform_dict_version 2.4.3
_audit_creation_date 2021-08-19T13:07:40-00:00
_audit_creation_method 'WinGX routine CIF_UPDATE'
_audit_update_record
;
2022-02-26 deposited with the CCDC.	2022-09-12 downloaded from the CCDC.
;
_cell_angle_alpha 90
_cell_angle_beta 91.1090(10)
_cell_angle_gamma 90
_cell_formula_units_Z 2
_cell_length_a 8.2773(2)
_cell_length_b 12.9050(4)
_cell_length_c 22.8179(10)
_cell_measurement_reflns_used 9090
_cell_measurement_temperature 100(2)
_cell_measurement_theta_max 20
_cell_measurement_theta_min 2
_cell_measurement_wavelength 0.71073
_cell_volume 2436.92(14)
_computing_cell_refinement 'HKL Scalepack (Otwinowski & Minor 1997)'
_computing_data_collection 'Collect (Bruker AXS BV, 1997-2004)'
_computing_data_reduction 'HKL Denzo and Scalepack (Otwinowski & Minor 1997)'
_computing_molecular_graphics 'ORTEP-3 for Windows (Farrugia, 2012)'
_computing_publication_material 'WinGX publication routines (Farrugia, 2012)'
_computing_structure_refinement 'SHELXL-2014/7 (Sheldrick, 2014)'
_computing_structure_solution 'SIR-92 (Altomare et al., 1994)'
_diffrn_ambient_temperature 100(2)
_diffrn_detector 'CCD plate'
_diffrn_detector_area_resol_mean 9
_diffrn_measured_fraction_theta_full 0.977
_diffrn_measured_fraction_theta_max 0.912
_diffrn_measurement_device '95mm CCD camera on \k-goniostat'
_diffrn_measurement_device_type KappaCCD
_diffrn_measurement_method 'CCD rotation images, thick slices'
_diffrn_orient_matrix_UB_11 0.014553
_diffrn_orient_matrix_UB_12 -0.076449
_diffrn_orient_matrix_UB_13 -0.004735
_diffrn_orient_matrix_UB_21 -0.081636
_diffrn_orient_matrix_UB_22 0
_diffrn_orient_matrix_UB_23 -0.032884
_diffrn_orient_matrix_UB_31 0.087891
_diffrn_orient_matrix_UB_32 0.012658
_diffrn_orient_matrix_UB_33 -0.028594
_diffrn_radiation_monochromator 'horizonally mounted graphite crystal'
_diffrn_radiation_probe x-ray
_diffrn_radiation_type MoK\a
_diffrn_radiation_wavelength 0.71073
_diffrn_reflns_av_R_equivalents 0.0774
_diffrn_reflns_av_unetI/netI 0.1253
_diffrn_reflns_Laue_measured_fraction_full 0.977
_diffrn_reflns_Laue_measured_fraction_max 0.912
_diffrn_reflns_limit_h_max 10
_diffrn_reflns_limit_h_min -10
_diffrn_reflns_limit_k_max 15
_diffrn_reflns_limit_k_min -14
_diffrn_reflns_limit_l_max 29
_diffrn_reflns_limit_l_min -30
_diffrn_reflns_number 10200
_diffrn_reflns_point_group_measured_fraction_full 0.977
_diffrn_reflns_point_group_measured_fraction_max 0.912
_diffrn_reflns_theta_full 25
_diffrn_reflns_theta_max 28.262
_diffrn_reflns_theta_min 1.785
_diffrn_source 'Enraf Nonius FR590'
_diffrn_standards_number 0
_exptl_absorpt_coefficient_mu 5.799
_exptl_absorpt_correction_T_max 0.781
_exptl_absorpt_correction_T_min 0.637
_exptl_absorpt_correction_type multi-scan
_exptl_absorpt_process_details HKL-Scalepack
_exptl_crystal_colour red
_exptl_crystal_density_diffrn 1.946
_exptl_crystal_density_method 'not measured'
_exptl_crystal_description piece
_exptl_crystal_F_000 1392
_exptl_crystal_size_max 0.08
_exptl_crystal_size_mid 0.07
_exptl_crystal_size_min 0.05
_refine_diff_density_max 2.794
_refine_diff_density_min -1.261
_refine_diff_density_rms 0.208
_refine_ls_extinction_method none
_refine_ls_goodness_of_fit_ref 0.911
_refine_ls_hydrogen_treatment constr
_refine_ls_matrix_type full
_refine_ls_number_constraints 0
_refine_ls_number_parameters 303
_refine_ls_number_reflns 5493
_refine_ls_number_restraints 0
_refine_ls_restrained_S_all 0.911
_refine_ls_R_factor_all 0.0974
_refine_ls_R_factor_gt 0.0418
_refine_ls_shift/su_max 0.001
_refine_ls_shift/su_mean 0
_refine_ls_structure_factor_coef Fsqd
_refine_ls_weighting_details 'w=1/[\s^2^(Fo^2^)+(0.0306P)^2^] where P=(Fo^2^+2Fc^2^)/3'
_refine_ls_weighting_scheme calc
_refine_ls_wR_factor_gt 0.0701
_refine_ls_wR_factor_ref 0.0808
_reflns_Friedel_coverage 0
_reflns_number_gt 3367
_reflns_number_total 5493
_reflns_threshold_expression 'I > 2\s(I)'
_cod_data_source_file d2nj03108f2.cif
_cod_data_source_block shelx_CCDC11
_cod_depositor_comments 'Adding full bibliography for 7061852--7061867.cif.'
_cod_original_sg_symbol_H-M 'P 21/c'
_cod_database_code 7061864
_shelx_estimated_absorpt_t_min 0.654
_shelx_estimated_absorpt_t_max 0.76

loop_
_symmetry_equiv_pos_as_xyz
'x, y, z'
'-x, y+1/2, -z+1/2'
'-x, -y, -z'
'x, -y-1/2, z-1/2'

loop_
_atom_site_label
_atom_site_type_symbol
_atom_site_fract_x
_atom_site_fract_y
_atom_site_fract_z
_atom_site_U_iso_or_equiv
_atom_site_adp_type
_atom_site_occupancy
_atom_site_site_symmetry_order
_atom_site_calc_flag
_atom_site_refinement_flags_posn
_atom_site_refinement_flags_adp
_atom_site_refinement_flags_occupancy
_atom_site_disorder_assembly
_atom_site_disorder_group
C1 C 0.9900(7) 0.8239(5) 0.6656(3) 0.0195(15) Uani 1 1 d . . . . .
C2 C 0.8640(7) 0.7560(5) 0.6818(3) 0.0194(16) Uani 1 1 d . . . . .
C3 C 0.7357(8) 0.8214(5) 0.7045(3) 0.0240(16) Uani 1 1 d . . . . .
C4 C 0.7874(7) 0.9262(5) 0.7017(3) 0.0212(16) Uani 1 1 d . . . . .
C5 C 0.9478(7) 0.9269(5) 0.6755(3) 0.0204(16) Uani 1 1 d . . . . .
C6 C 1.1478(7) 0.7868(5) 0.6418(3) 0.039(2) Uani 1 1 d . . . . .
H6A H 1.1828 0.834 0.6109 0.059 Uiso 1 1 calc R U . . .
H6B H 1.1339 0.717 0.6255 0.059 Uiso 1 1 calc R U . . .
H6C H 1.2295 0.7852 0.6734 0.059 Uiso 1 1 calc R U . . .
C7 C 0.8639(8) 0.6404(4) 0.6786(3) 0.0322(18) Uani 1 1 d . . . . .
H7A H 0.933 0.6178 0.6466 0.048 Uiso 1 1 calc R U . . .
H7B H 0.7533 0.6157 0.6713 0.048 Uiso 1 1 calc R U . . .
H7C H 0.9052 0.6118 0.7157 0.048 Uiso 1 1 calc R U . . .
C8 C 0.5821(8) 0.7807(5) 0.7310(3) 0.0351(19) Uani 1 1 d . . . . .
H8A H 0.6056 0.7543 0.7705 0.053 Uiso 1 1 calc R U . . .
H8B H 0.5382 0.7247 0.7064 0.053 Uiso 1 1 calc R U . . .
H8C H 0.5027 0.8369 0.7331 0.053 Uiso 1 1 calc R U . . .
C9 C 0.6977(7) 1.0205(5) 0.7223(3) 0.0285(17) Uani 1 1 d . . . . .
H9A H 0.5823 1.0044 0.7247 0.043 Uiso 1 1 calc R U . . .
H9B H 0.7129 1.0773 0.6945 0.043 Uiso 1 1 calc R U . . .
H9C H 0.7394 1.0411 0.761 0.043 Uiso 1 1 calc R U . . .
C10 C 1.0528(7) 1.0206(5) 0.6661(3) 0.0304(18) Uani 1 1 d . . . . .
H10A H 1.1376 1.0231 0.6967 0.046 Uiso 1 1 calc R U . . .
H10B H 0.9867 1.0834 0.6681 0.046 Uiso 1 1 calc R U . . .
H10C H 1.1025 1.0162 0.6276 0.046 Uiso 1 1 calc R U . . .
C11 C 0.4949(8) 1.0033(5) 0.5817(3) 0.0300(18) Uani 1 1 d . . . . .
H11 H 0.4351 0.9502 0.6003 0.036 Uiso 1 1 calc R U . . .
C12 C 0.4116(8) 1.0924(5) 0.5593(3) 0.0281(17) Uani 1 1 d . . . . .
H12 H 0.2984 1.1006 0.5634 0.034 Uiso 1 1 calc R U . . .
C13 C 0.5039(8) 1.1660(5) 0.5315(3) 0.0243(17) Uani 1 1 d . . . . .
C14 C 0.6675(8) 1.1553(5) 0.5276(3) 0.0324(19) Uani 1 1 d . . . . .
H14 H 0.7303 1.2066 0.5088 0.039 Uiso 1 1 calc R U . . .
C15 C 0.7383(8) 1.0696(5) 0.5512(3) 0.0270(17) Uani 1 1 d . . . . .
H15 H 0.8525 1.063 0.5496 0.032 Uiso 1 1 calc R U . . .
C16 C 0.5845(8) 0.7473(5) 0.5009(3) 0.0307(18) Uani 1 1 d . . . . .
C17 C 0.6697(8) 0.6748(5) 0.4052(3) 0.0325(19) Uani 1 1 d . . . . .
H17A H 0.7791 0.6905 0.3908 0.039 Uiso 1 1 calc R U . . .
H17B H 0.5934 0.7266 0.3885 0.039 Uiso 1 1 calc R U . . .
C18 C 0.6195(8) 0.5669(5) 0.3861(3) 0.0329(18) Uani 1 1 d . . . . .
H18A H 0.621 0.5623 0.3428 0.039 Uiso 1 1 calc R U . . .
H18B H 0.5077 0.5533 0.3987 0.039 Uiso 1 1 calc R U . . .
C19 C 0.7325(8) 0.4851(5) 0.4124(3) 0.0344(19) Uani 1 1 d . . . . .
H19A H 0.694 0.4152 0.401 0.041 Uiso 1 1 calc R U . . .
H19B H 0.8424 0.4945 0.3969 0.041 Uiso 1 1 calc R U . . .
C20 C 0.7387(8) 0.4937(5) 0.4786(3) 0.036(2) Uani 1 1 d . . . . .
H20A H 0.6329 0.4729 0.4943 0.043 Uiso 1 1 calc R U . . .
H20B H 0.8215 0.4453 0.4945 0.043 Uiso 1 1 calc R U . . .
C21 C 0.7780(8) 0.6016(5) 0.4989(3) 0.037(2) Uani 1 1 d . . . . .
H21A H 0.7677 0.6055 0.542 0.044 Uiso 1 1 calc R U . . .
H21B H 0.8915 0.6179 0.4894 0.044 Uiso 1 1 calc R U . . .
F1 F 0.1143(4) 0.7480(3) 0.28291(16) 0.0331(10) Uani 1 1 d . . . . .
F2 F -0.0100(4) 0.6053(3) 0.31832(17) 0.0349(10) Uani 1 1 d . . . . .
F3 F 0.1996(4) 0.5839(3) 0.38410(15) 0.0284(9) Uani 1 1 d . . . . .
F4 F 0.3194(4) 0.7266(3) 0.34800(17) 0.0344(10) Uani 1 1 d . . . . .
F5 F 0.2485(4) 0.5953(3) 0.28674(17) 0.0359(10) Uani 1 1 d . . . . .
F6 F 0.0628(4) 0.7365(3) 0.38001(17) 0.0355(10) Uani 1 1 d . . . . .
P1 P 0.1552(2) 0.66527(13) 0.33351(8) 0.0246(5) Uani 1 1 d . . . . .
S1 S 0.5657(2) 0.74517(13) 0.57740(8) 0.0264(4) Uani 1 1 d . . . . .
Cl1 Cl 0.92064(18) 0.85218(13) 0.52437(7) 0.0294(4) Uani 1 1 d . . . . .
Ir1 Ir 0.77443(3) 0.86225(2) 0.61432(2) 0.01793(9) Uani 1 1 d . . . . .
N1 N 0.6531(6) 0.9929(4) 0.5771(2) 0.0245(14) Uani 1 1 d . . . . .
N2 N 0.6693(7) 0.6800(4) 0.4708(3) 0.0340(16) Uani 1 1 d . . . . .

loop_
_atom_site_aniso_label
_atom_site_aniso_U_11
_atom_site_aniso_U_22
_atom_site_aniso_U_33
_atom_site_aniso_U_23
_atom_site_aniso_U_13
_atom_site_aniso_U_12
C1 0.022(3) 0.027(4) 0.010(3) 0.006(3) -0.004(3) 0.006(3)
C2 0.026(4) 0.014(4) 0.017(4) 0.004(3) -0.002(3) 0.004(3)
C3 0.031(4) 0.031(5) 0.010(4) 0.005(3) 0.001(3) 0.004(3)
C4 0.032(4) 0.016(4) 0.015(4) -0.003(3) -0.002(3) 0.003(3)
C5 0.028(4) 0.019(4) 0.013(4) 0.003(3) -0.003(3) -0.002(3)
C6 0.024(4) 0.041(5) 0.052(6) 0.005(4) 0.000(4) 0.009(4)
C7 0.043(4) 0.018(4) 0.035(4) 0.013(4) -0.011(3) 0.000(4)
C8 0.039(4) 0.038(5) 0.029(5) 0.003(4) 0.003(4) -0.004(4)
C9 0.034(4) 0.018(4) 0.033(5) -0.003(4) 0.003(3) 0.004(3)
C10 0.029(4) 0.019(4) 0.043(5) 0.004(4) 0.001(3) -0.005(3)
C11 0.044(5) 0.023(5) 0.023(4) -0.003(3) -0.001(3) 0.003(4)
C12 0.029(4) 0.027(4) 0.029(4) -0.008(4) 0.006(3) 0.001(3)
C13 0.032(4) 0.019(4) 0.022(4) -0.006(3) 0.006(3) 0.000(3)
C14 0.029(4) 0.037(5) 0.031(4) -0.002(4) -0.001(3) -0.004(4)
C15 0.032(4) 0.017(4) 0.031(4) 0.007(4) -0.005(3) -0.002(3)
C16 0.029(4) 0.027(5) 0.036(5) 0.003(4) -0.006(4) -0.006(3)
C17 0.034(4) 0.019(5) 0.045(5) -0.002(4) 0.011(4) 0.009(3)
C18 0.046(5) 0.022(5) 0.030(5) -0.003(4) 0.000(4) 0.008(4)
C19 0.045(5) 0.017(4) 0.042(5) 0.000(4) 0.015(4) 0.000(3)
C20 0.034(4) 0.020(5) 0.053(6) 0.006(4) 0.004(4) 0.011(3)
C21 0.036(4) 0.029(5) 0.046(5) 0.004(4) -0.015(4) 0.011(3)
F1 0.050(2) 0.019(2) 0.030(3) 0.0051(19) -0.013(2) -0.0051(19)
F2 0.030(2) 0.032(3) 0.043(3) -0.005(2) -0.0002(19) -0.0079(18)
F3 0.045(2) 0.024(2) 0.016(2) 0.0127(18) -0.0015(18) 0.0046(18)
F4 0.025(2) 0.032(2) 0.046(3) -0.007(2) -0.0052(19) -0.0056(18)
F5 0.042(2) 0.027(2) 0.040(3) -0.008(2) 0.012(2) -0.0021(19)
F6 0.033(2) 0.034(3) 0.040(3) -0.010(2) 0.003(2) -0.0007(19)
P1 0.0250(9) 0.0211(12) 0.0277(11) 0.0000(9) -0.0024(8) -0.0013(8)
S1 0.0298(10) 0.0243(11) 0.0247(11) 0.0061(9) -0.0062(8) -0.0067(8)
Cl1 0.0261(8) 0.0391(12) 0.0233(9) 0.0044(9) 0.0056(7) 0.0055(8)
Ir1 0.02046(13) 0.01452(17) 0.01877(14) 0.00123(14) -0.00087(9) 0.00239(13)
N1 0.029(3) 0.030(4) 0.015(3) -0.001(3) 0.003(2) 0.005(3)
N2 0.036(4) 0.023(4) 0.043(4) -0.002(3) -0.008(3) 0.012(3)

loop_
_atom_type_symbol
_atom_type_description
_atom_type_scat_dispersion_real
_atom_type_scat_dispersion_imag
_atom_type_scat_source
C C 0.0033 0.0016 'International Tables Vol C Tables 4.2.6.8 and 6.1.1.4'
H H 0 0 'International Tables Vol C Tables 4.2.6.8 and 6.1.1.4'
F F 0.0171 0.0103 'International Tables Vol C Tables 4.2.6.8 and 6.1.1.4'
P P 0.1023 0.0942 'International Tables Vol C Tables 4.2.6.8 and 6.1.1.4'
S S 0.1246 0.1234 'International Tables Vol C Tables 4.2.6.8 and 6.1.1.4'
Cl Cl 0.1484 0.1585 'International Tables Vol C Tables 4.2.6.8 and 6.1.1.4'
N N 0.0061 0.0033 'International Tables Vol C Tables 4.2.6.8 and 6.1.1.4'
Ir Ir -1.4442 7.9887 'International Tables Vol C Tables 4.2.6.8 and 6.1.1.4'

loop_
_geom_angle_atom_site_label_1
_geom_angle_atom_site_label_2
_geom_angle_atom_site_label_3
_geom_angle
_geom_angle_site_symmetry_1
_geom_angle_site_symmetry_3
_geom_angle_publ_flag
C5 C1 C2 111.1(6) . . ?
C5 C1 C6 125.7(6) . . ?
C2 C1 C6 123.2(6) . . ?
C5 C1 Ir1 70.4(3) . . ?
C2 C1 Ir1 71.4(3) . . ?
C6 C1 Ir1 126.1(5) . . ?
C1 C2 C3 106.3(5) . . ?
C1 C2 C7 127.2(6) . . ?
C3 C2 C7 126.5(6) . . ?
C1 C2 Ir1 70.6(3) . . ?
C3 C2 Ir1 69.4(3) . . ?
C7 C2 Ir1 126.4(4) . . ?
C4 C3 C2 108.2(6) . . ?
C4 C3 C8 127.2(6) . . ?
C2 C3 C8 124.4(6) . . ?
C4 C3 Ir1 70.9(4) . . ?
C2 C3 Ir1 71.3(4) . . ?
C8 C3 Ir1 127.4(5) . . ?
C3 C4 C5 107.4(5) . . ?
C3 C4 C9 127.2(6) . . ?
C5 C4 C9 125.3(6) . . ?
C3 C4 Ir1 70.6(4) . . ?
C5 C4 Ir1 69.8(3) . . ?
C9 C4 Ir1 125.5(4) . . ?
C1 C5 C4 106.9(5) . . ?
C1 C5 C10 126.6(6) . . ?
C4 C5 C10 126.3(6) . . ?
C1 C5 Ir1 72.0(4) . . ?
C4 C5 Ir1 70.4(3) . . ?
C10 C5 Ir1 126.8(4) . . ?
C1 C6 H6A 109.5 . . ?
C1 C6 H6B 109.5 . . ?
H6A C6 H6B 109.5 . . ?
C1 C6 H6C 109.5 . . ?
H6A C6 H6C 109.5 . . ?
H6B C6 H6C 109.5 . . ?
C2 C7 H7A 109.5 . . ?
C2 C7 H7B 109.5 . . ?
H7A C7 H7B 109.5 . . ?
C2 C7 H7C 109.5 . . ?
H7A C7 H7C 109.5 . . ?
H7B C7 H7C 109.5 . . ?
C3 C8 H8A 109.5 . . ?
C3 C8 H8B 109.5 . . ?
H8A C8 H8B 109.5 . . ?
C3 C8 H8C 109.5 . . ?
H8A C8 H8C 109.5 . . ?
H8B C8 H8C 109.5 . . ?
C4 C9 H9A 109.5 . . ?
C4 C9 H9B 109.5 . . ?
H9A C9 H9B 109.5 . . ?
C4 C9 H9C 109.5 . . ?
H9A C9 H9C 109.5 . . ?
H9B C9 H9C 109.5 . . ?
C5 C10 H10A 109.5 . . ?
C5 C10 H10B 109.5 . . ?
H10A C10 H10B 109.5 . . ?
C5 C10 H10C 109.5 . . ?
H10A C10 H10C 109.5 . . ?
H10B C10 H10C 109.5 . . ?
N1 C11 C12 121.6(7) . . ?
N1 C11 H11 119.2 . . ?
C12 C11 H11 119.2 . . ?
C13 C12 C11 116.7(6) . . ?
C13 C12 H12 121.6 . . ?
C11 C12 H12 121.6 . . ?
C14 C13 C12 121.2(6) . . ?
C14 C13 C16 120.8(6) . 3_676 ?
C12 C13 C16 117.6(6) . 3_676 ?
C15 C14 C13 118.5(7) . . ?
C15 C14 H14 120.7 . . ?
C13 C14 H14 120.7 . . ?
N1 C15 C14 122.8(6) . . ?
N1 C15 H15 118.6 . . ?
C14 C15 H15 118.6 . . ?
N2 C16 C13 119.1(6) . 3_676 ?
N2 C16 S1 124.6(5) . . ?
C13 C16 S1 116.3(5) 3_676 . ?
N2 C17 C18 108.8(6) . . ?
N2 C17 H17A 109.9 . . ?
C18 C17 H17A 109.9 . . ?
N2 C17 H17B 109.9 . . ?
C18 C17 H17B 109.9 . . ?
H17A C17 H17B 108.3 . . ?
C17 C18 C19 111.2(6) . . ?
C17 C18 H18A 109.4 . . ?
C19 C18 H18A 109.4 . . ?
C17 C18 H18B 109.4 . . ?
C19 C18 H18B 109.4 . . ?
H18A C18 H18B 108 . . ?
C20 C19 C18 110.5(6) . . ?
C20 C19 H19A 109.5 . . ?
C18 C19 H19A 109.5 . . ?
C20 C19 H19B 109.5 . . ?
C18 C19 H19B 109.5 . . ?
H19A C19 H19B 108.1 . . ?
C21 C20 C19 112.2(6) . . ?
C21 C20 H20A 109.2 . . ?
C19 C20 H20A 109.2 . . ?
C21 C20 H20B 109.2 . . ?
C19 C20 H20B 109.2 . . ?
H20A C20 H20B 107.9 . . ?
N2 C21 C20 111.8(6) . . ?
N2 C21 H21A 109.3 . . ?
C20 C21 H21A 109.3 . . ?
N2 C21 H21B 109.3 . . ?
C20 C21 H21B 109.3 . . ?
H21A C21 H21B 107.9 . . ?
F3 P1 F4 89.6(2) . . ?
F3 P1 F2 91.3(2) . . ?
F4 P1 F2 179.1(2) . . ?
F3 P1 F1 178.8(2) . . ?
F4 P1 F1 89.2(2) . . ?
F2 P1 F1 89.9(2) . . ?
F3 P1 F5 90.2(2) . . ?
F4 P1 F5 89.9(2) . . ?
F2 P1 F5 90.2(2) . . ?
F1 P1 F5 89.6(2) . . ?
F3 P1 F6 90.3(2) . . ?
F4 P1 F6 89.7(2) . . ?
F2 P1 F6 90.3(2) . . ?
F1 P1 F6 89.9(2) . . ?
F5 P1 F6 179.3(2) . . ?
C16 S1 Ir1 105.0(2) . . ?
N1 Ir1 C5 104.8(2) . . ?
N1 Ir1 C3 119.8(2) . . ?
C5 Ir1 C3 65.5(2) . . ?
N1 Ir1 C4 94.6(2) . . ?
C5 Ir1 C4 39.8(2) . . ?
C3 Ir1 C4 38.4(2) . . ?
N1 Ir1 C1 140.5(2) . . ?
C5 Ir1 C1 37.6(2) . . ?
C3 Ir1 C1 64.2(2) . . ?
C4 Ir1 C1 64.2(2) . . ?
N1 Ir1 C2 158.5(2) . . ?
C5 Ir1 C2 64.7(2) . . ?
C3 Ir1 C2 39.3(2) . . ?
C4 Ir1 C2 65.0(2) . . ?
C1 Ir1 C2 38.0(2) . . ?
N1 Ir1 Cl1 86.75(15) . . ?
C5 Ir1 Cl1 103.53(18) . . ?
C3 Ir1 Cl1 152.63(18) . . ?
C4 Ir1 Cl1 142.35(18) . . ?
C1 Ir1 Cl1 91.46(17) . . ?
C2 Ir1 Cl1 113.49(17) . . ?
N1 Ir1 S1 91.57(15) . . ?
C5 Ir1 S1 157.82(17) . . ?
C3 Ir1 S1 93.50(19) . . ?
C4 Ir1 S1 125.39(18) . . ?
C1 Ir1 S1 127.97(18) . . ?
C2 Ir1 S1 94.79(17) . . ?
Cl1 Ir1 S1 92.11(6) . . ?
C11 N1 C15 119.0(6) . . ?
C11 N1 Ir1 120.5(5) . . ?
C15 N1 Ir1 120.4(4) . . ?
C16 N2 C21 123.0(6) . . ?
C16 N2 C17 124.2(6) . . ?
C21 N2 C17 112.7(6) . . ?

loop_
_geom_bond_atom_site_label_1
_geom_bond_atom_site_label_2
_geom_bond_distance
_geom_bond_site_symmetry_2
_geom_bond_publ_flag
C1 C5 1.395(8) . ?
C1 C2 1.416(8) . ?
C1 C6 1.502(8) . ?
C1 Ir1 2.171(6) . ?
C2 C3 1.459(8) . ?
C2 C7 1.494(8) . ?
C2 Ir1 2.181(6) . ?
C3 C4 1.421(9) . ?
C3 C8 1.512(8) . ?
C3 Ir1 2.155(6) . ?
C4 C5 1.468(8) . ?
C4 C9 1.505(8) . ?
C4 Ir1 2.160(6) . ?
C5 C10 1.506(8) . ?
C5 Ir1 2.151(6) . ?
C6 H6A 0.98 . ?
C6 H6B 0.98 . ?
C6 H6C 0.98 . ?
C7 H7A 0.98 . ?
C7 H7B 0.98 . ?
C7 H7C 0.98 . ?
C8 H8A 0.98 . ?
C8 H8B 0.98 . ?
C8 H8C 0.98 . ?
C9 H9A 0.98 . ?
C9 H9B 0.98 . ?
C9 H9C 0.98 . ?
C10 H10A 0.98 . ?
C10 H10B 0.98 . ?
C10 H10C 0.98 . ?
C11 N1 1.323(8) . ?
C11 C12 1.430(8) . ?
C11 H11 0.95 . ?
C12 C13 1.381(8) . ?
C12 H12 0.95 . ?
C13 C14 1.365(8) . ?
C13 C16 1.522(9) 3_676 ?
C14 C15 1.359(8) . ?
C14 H14 0.95 . ?
C15 N1 1.356(7) . ?
C15 H15 0.95 . ?
C16 N2 1.319(8) . ?
C16 C13 1.522(9) 3_676 ?
C16 S1 1.755(7) . ?
C17 N2 1.498(9) . ?
C17 C18 1.515(9) . ?
C17 H17A 0.99 . ?
C17 H17B 0.99 . ?
C18 C19 1.526(9) . ?
C18 H18A 0.99 . ?
C18 H18B 0.99 . ?
C19 C20 1.514(9) . ?
C19 H19A 0.99 . ?
C19 H19B 0.99 . ?
C20 C21 1.502(9) . ?
C20 H20A 0.99 . ?
C20 H20B 0.99 . ?
C21 N2 1.490(8) . ?
C21 H21A 0.99 . ?
C21 H21B 0.99 . ?
F1 P1 1.604(4) . ?
F2 P1 1.603(4) . ?
F3 P1 1.598(4) . ?
F4 P1 1.602(4) . ?
F5 P1 1.607(4) . ?
F6 P1 1.608(4) . ?
S1 Ir1 2.4335(17) . ?
Cl1 Ir1 2.4062(16) . ?
Ir1 N1 2.131(5) . ?
